data_7233175
loop_
_publ_author_name
'Bilal R. Kaafarani'
'Ala'a O. El-Ballouli'
'Roman Trattnig'
'Alexandr Fonari'
'Stefan Sax'
'Brigitte Wex'
'Chad Risko'
'Rony S. Khnayzer'
'Stephen Barlow'
'Digambara Patra'
'Tatiana V. Timofeeva'
'Emil J. W. List'
'Jean-Luc Bredase'
'Seth R. Mardere'

_publ_section_title
;
 Bis(carbazolyl) derivatives of pyrene and tetrahydropyrene: synthesis,
 structures, optical properties, electrochemistry, and electroluminescence
;
_journal_name_full 'Journal of Materials Chemistry C'
_journal_page_first 1638
_journal_page_last 1650
_journal_paper_doi 10.1039/C2TC00474G
_journal_volume 1
_journal_year 2013
_chemical_formula_moiety 'C52 H56 N2'
_chemical_formula_sum 'C52 H56 N2'
_chemical_formula_weight 708.99
_space_group_IT_number 14
_space_group_name_Hall '-P 2ybc'
_space_group_name_H-M_alt 'P 1 21/c 1'
_symmetry_cell_setting monoclinic
_symmetry_space_group_name_Hall '-P 2ybc'
_symmetry_space_group_name_H-M 'P 1 21/c 1'
_atom_sites_solution_hydrogens geom
_atom_sites_solution_primary direct
_atom_sites_solution_secondary difmap
_cell_angle_alpha 90.00
_cell_angle_beta 94.031(9)
_cell_angle_gamma 90.00
_cell_formula_units_Z 2
_cell_length_a 16.051(10)
_cell_length_b 11.186(7)
_cell_length_c 11.531(7)
_cell_measurement_reflns_used 5906
_cell_measurement_temperature 100(2)
_cell_measurement_theta_max 29.92
_cell_measurement_theta_min 2.22
_cell_volume 2065(2)
_computing_cell_refinement 'Bruker SAINT'
_computing_data_collection 'Bruker APEX2'
_computing_data_reduction 'Bruker SAINT'
_computing_molecular_graphics 'Bruker SHELXTL'
_computing_publication_material 'Bruker SHELXTL'
_computing_structure_refinement 'SHELXL-97 (Sheldrick, 2008)'
_computing_structure_solution 'SHELXS-97 (Sheldrick, 2008)'
_diffrn_ambient_temperature 100(2)
_diffrn_measured_fraction_theta_full 1.000
_diffrn_measured_fraction_theta_max 1.000
_diffrn_measurement_device_type 'CCD area detector'
_diffrn_measurement_method 'phi and omega scans'
_diffrn_radiation_monochromator graphite
_diffrn_radiation_source 'sealed tube'
_diffrn_radiation_type MoK\a
_diffrn_radiation_wavelength 0.71073
_diffrn_reflns_av_R_equivalents 0.0835
_diffrn_reflns_av_sigmaI/netI 0.0652
_diffrn_reflns_limit_h_max 20
_diffrn_reflns_limit_h_min -20
_diffrn_reflns_limit_k_max 14
_diffrn_reflns_limit_k_min -14
_diffrn_reflns_limit_l_max 14
_diffrn_reflns_limit_l_min -14
_diffrn_reflns_number 25801
_diffrn_reflns_theta_full 27.50
_diffrn_reflns_theta_max 27.50
_diffrn_reflns_theta_min 1.27
_exptl_absorpt_coefficient_mu 0.065
_exptl_absorpt_correction_T_max 0.7461
_exptl_absorpt_correction_T_min 0.6282
_exptl_absorpt_correction_type multi-scan
_exptl_absorpt_process_details 'SADABS (Sheldrick, 2003)'
_exptl_crystal_colour white
_exptl_crystal_density_diffrn 1.140
_exptl_crystal_density_meas ?
_exptl_crystal_density_method 'not measured'
_exptl_crystal_description plate
_exptl_crystal_F_000 764
_exptl_crystal_size_max 0.09
_exptl_crystal_size_mid 0.08
_exptl_crystal_size_min 0.08
_refine_diff_density_max 0.306
_refine_diff_density_min -0.239
_refine_diff_density_rms 0.055
_refine_ls_extinction_method none
_refine_ls_goodness_of_fit_ref 1.023
_refine_ls_hydrogen_treatment constr
_refine_ls_matrix_type full
_refine_ls_number_parameters 287
_refine_ls_number_reflns 4746
_refine_ls_number_restraints 0
_refine_ls_restrained_S_all 1.023
_refine_ls_R_factor_all 0.0661
_refine_ls_R_factor_gt 0.0501
_refine_ls_shift/su_max 0.000
_refine_ls_shift/su_mean 0.000
_refine_ls_structure_factor_coef Fsqd
_refine_ls_weighting_details 'calc w=1/[\s^2^(Fo^2^)+(0.0914P)^2^+0.3473P] where P=(Fo^2^+2Fc^2^)/3'
_refine_ls_weighting_scheme calc
_refine_ls_wR_factor_gt 0.1376
_refine_ls_wR_factor_ref 0.1578
_reflns_number_gt 3707
_reflns_number_total 4746
_reflns_threshold_expression >2sigma(I)
_cod_data_source_file 1000002.cif
_cod_data_source_block PCOD1000002
_cod_depositor_comments
;
The following automatic conversions were performed:

data item '_symmetry_cell_setting' value 'Monoclinic' was changed to
'monoclinic' in accordance with the built-in table derived from the
CIF Core dictionary named 'cif_core.dic' version 2.4.5 last updated
on 2014-11-21.

data item '_exptl_crystal_density_meas' value 'not measured' was
changed to '?' -- the value is perceived as not measured.

Automatic conversion script
Id: cif_fix_values 6909 2019-04-08 15:41:33Z antanas 
;
_cod_original_sg_symbol_Hall '-P 2ybc '
_cod_original_sg_symbol_H-M 'P 21/c '
_cod_database_code 7233175

loop_
_symmetry_equiv_pos_as_xyz
'x, y, z'
'-x, y+1/2, -z+1/2'
'-x, -y, -z'
'x, -y-1/2, z-1/2'

loop_
_atom_site_label
_atom_site_type_symbol
_atom_site_fract_x
_atom_site_fract_y
_atom_site_fract_z
_atom_site_U_iso_or_equiv
_atom_site_adp_type
_atom_site_occupancy
_atom_site_symmetry_multiplicity
_atom_site_calc_flag
_atom_site_refinement_flags
_atom_site_disorder_assembly
_atom_site_disorder_group
N1 N 0.17112(7) 0.29529(10) 0.23075(11) 0.0225(3) Uani 1 1 d . A .
C1 C 0.23463(9) 0.26685(12) 0.31338(12) 0.0212(3) Uani 1 1 d . . .
C2 C 0.25317(9) 0.15894(13) 0.36793(13) 0.0247(3) Uani 1 1 d . . .
H2A H 0.2210 0.0894 0.3494 0.030 Uiso 1 1 calc R . .
C3 C 0.31994(9) 0.15556(13) 0.45004(13) 0.0241(3) Uani 1 1 d . . .
H3A H 0.3330 0.0821 0.4884 0.029 Uiso 1 1 calc R . .
C4 C 0.36952(9) 0.25613(13) 0.47937(12) 0.0215(3) Uani 1 1 d . . .
C5 C 0.34922(9) 0.36362(12) 0.42324(12) 0.0213(3) Uani 1 1 d . . .
H5A H 0.3815 0.4331 0.4418 0.026 Uiso 1 1 calc R . .
C6 C 0.28214(8) 0.37017(12) 0.34037(12) 0.0197(3) Uani 1 1 d . . .
C7 C 0.24612(8) 0.46535(12) 0.26867(12) 0.0202(3) Uani 1 1 d . . .
C8 C 0.26381(9) 0.58683(12) 0.25780(12) 0.0204(3) Uani 1 1 d . . .
H8A H 0.3092 0.6212 0.3034 0.025 Uiso 1 1 calc R . .
C9 C 0.21564(9) 0.65751(12) 0.18104(12) 0.0220(3) Uani 1 1 d . . .
C10 C 0.14983(9) 0.60283(13) 0.11317(13) 0.0254(3) Uani 1 1 d . . .
H10A H 0.1171 0.6506 0.0592 0.030 Uiso 1 1 calc R . .
C11 C 0.13071(9) 0.48283(13) 0.12158(13) 0.0254(3) Uani 1 1 d . . .
H11A H 0.0861 0.4481 0.0746 0.030 Uiso 1 1 calc R . .
C12 C 0.17921(9) 0.41517(12) 0.20124(12) 0.0211(3) Uani 1 1 d . . .
C13 C 0.12068(9) 0.21122(12) 0.16523(13) 0.0225(3) Uani 1 1 d . . .
C14 C 0.1386(8) 0.1798(12) 0.0639(11) 0.030(2) Uani 0.53(2) 1 d P A 1
H14A H 0.1860 0.2140 0.0317 0.036 Uiso 0.53(2) 1 calc PR A 1
C15 C 0.0889(8) 0.0933(14) -0.0035(13) 0.027(2) Uani 0.53(2) 1 d P A 1
H15A H 0.1050 0.0716 -0.0784 0.032 Uiso 0.53(2) 1 calc PR A 1
C14' C 0.1550(8) 0.1592(12) 0.0623(10) 0.0184(15) Uani 0.47(2) 1 d P A 2
H14B H 0.2094 0.1799 0.0417 0.022 Uiso 0.47(2) 1 calc PR A 2
C15' C 0.1090(8) 0.0835(15) -0.0010(14) 0.0195(16) Uani 0.47(2) 1 d P A 2
H15B H 0.1293 0.0521 -0.0701 0.023 Uiso 0.47(2) 1 calc PR A 2
C16 C 0.02455(8) 0.04567(12) 0.03426(12) 0.0219(3) Uani 1 1 d . . .
C17 C 0.0029(5) 0.0749(9) 0.1510(8) 0.0261(13) Uani 0.53(2) 1 d P A 1
H17A H -0.0438 0.0380 0.1825 0.031 Uiso 0.53(2) 1 calc PR A 1
C18 C 0.0512(5) 0.1578(9) 0.2167(8) 0.0256(13) Uani 0.53(2) 1 d P A 1
H18A H 0.0382 0.1780 0.2934 0.031 Uiso 0.53(2) 1 calc PR A 1
C17' C -0.0051(5) 0.1081(10) 0.1214(10) 0.0280(15) Uani 0.47(2) 1 d P A 2
H17B H -0.0616 0.0964 0.1382 0.034 Uiso 0.47(2) 1 calc PR A 2
C18' C 0.0419(6) 0.1875(9) 0.1871(10) 0.0270(15) Uani 0.47(2) 1 d P A 2
H18B H 0.0180 0.2268 0.2498 0.032 Uiso 0.47(2) 1 calc PR A 2
C19 C 0.44513(9) 0.25010(14) 0.56669(13) 0.0249(3) Uani 1 1 d . . .
C20 C 0.45450(10) 0.12820(15) 0.62623(15) 0.0323(4) Uani 1 1 d . . .
H20A H 0.4617 0.0663 0.5676 0.048 Uiso 1 1 calc R . .
H20B H 0.4044 0.1110 0.6672 0.048 Uiso 1 1 calc R . .
H20C H 0.5034 0.1292 0.6820 0.048 Uiso 1 1 calc R . .
C21 C 0.43806(11) 0.34505(16) 0.66108(15) 0.0357(4) Uani 1 1 d . . .
H21A H 0.3883 0.3295 0.7033 0.054 Uiso 1 1 calc R . .
H21B H 0.4336 0.4243 0.6250 0.054 Uiso 1 1 calc R . .
H21C H 0.4878 0.3421 0.7154 0.054 Uiso 1 1 calc R . .
C22 C 0.52380(10) 0.27399(17) 0.50268(15) 0.0352(4) Uani 1 1 d . . .
H22A H 0.5290 0.2130 0.4426 0.053 Uiso 1 1 calc R . .
H22B H 0.5729 0.2710 0.5581 0.053 Uiso 1 1 calc R . .
H22C H 0.5199 0.3532 0.4664 0.053 Uiso 1 1 calc R . .
C23 C 0.22848(9) 0.79246(13) 0.17066(12) 0.0237(3) Uani 1 1 d . . .
C24 C 0.15307(10) 0.85626(13) 0.21593(14) 0.0293(3) Uani 1 1 d . . .
H24A H 0.1605 0.9429 0.2096 0.044 Uiso 1 1 calc R . .
H24B H 0.1481 0.8347 0.2975 0.044 Uiso 1 1 calc R . .
H24C H 0.1023 0.8321 0.1697 0.044 Uiso 1 1 calc R . .
C25 C 0.23681(11) 0.82674(15) 0.04364(14) 0.0320(4) Uani 1 1 d . . .
H25A H 0.2471 0.9129 0.0383 0.048 Uiso 1 1 calc R . .
H25B H 0.1851 0.8064 -0.0024 0.048 Uiso 1 1 calc R . .
H25C H 0.2836 0.7829 0.0136 0.048 Uiso 1 1 calc R . .
C26 C 0.30692(10) 0.83534(14) 0.24052(15) 0.0312(4) Uani 1 1 d . . .
H26A H 0.3140 0.9213 0.2284 0.047 Uiso 1 1 calc R . .
H26B H 0.3556 0.7925 0.2148 0.047 Uiso 1 1 calc R . .
H26C H 0.3016 0.8197 0.3233 0.047 Uiso 1 1 calc R . .

loop_
_atom_site_aniso_label
_atom_site_aniso_U_11
_atom_site_aniso_U_22
_atom_site_aniso_U_33
_atom_site_aniso_U_23
_atom_site_aniso_U_13
_atom_site_aniso_U_12
N1 0.0232(6) 0.0159(6) 0.0273(6) -0.0027(5) -0.0058(5) -0.0014(5)
C1 0.0196(7) 0.0198(7) 0.0238(7) -0.0043(5) -0.0004(5) 0.0002(5)
C2 0.0252(7) 0.0169(7) 0.0317(8) -0.0033(6) -0.0004(6) -0.0012(5)
C3 0.0249(7) 0.0177(7) 0.0295(8) 0.0009(5) 0.0011(6) 0.0033(5)
C4 0.0195(7) 0.0222(7) 0.0229(7) -0.0013(5) 0.0019(5) 0.0015(5)
C5 0.0213(7) 0.0195(7) 0.0230(7) -0.0020(5) 0.0006(5) -0.0020(5)
C6 0.0199(6) 0.0175(6) 0.0216(6) -0.0026(5) 0.0018(5) 0.0004(5)
C7 0.0200(7) 0.0199(7) 0.0207(7) -0.0028(5) 0.0009(5) -0.0001(5)
C8 0.0207(7) 0.0190(7) 0.0213(7) -0.0018(5) -0.0008(5) -0.0024(5)
C9 0.0238(7) 0.0194(7) 0.0228(7) -0.0006(5) 0.0006(6) -0.0011(5)
C10 0.0265(7) 0.0231(7) 0.0256(7) 0.0009(6) -0.0041(6) 0.0014(6)
C11 0.0258(7) 0.0240(7) 0.0253(7) -0.0036(6) -0.0059(6) -0.0011(6)
C12 0.0232(7) 0.0173(7) 0.0228(7) -0.0033(5) 0.0015(5) -0.0014(5)
C13 0.0214(7) 0.0168(6) 0.0283(7) -0.0041(5) -0.0049(6) -0.0007(5)
C14 0.025(4) 0.026(4) 0.040(3) -0.009(3) 0.014(3) -0.012(3)
C15 0.020(5) 0.041(4) 0.021(2) -0.009(2) 0.002(3) -0.012(4)
C14' 0.018(3) 0.021(3) 0.016(2) -0.0056(19) 0.007(2) -0.002(2)
C15' 0.009(4) 0.027(3) 0.023(3) -0.0012(18) 0.006(3) -0.007(3)
C16 0.0187(7) 0.0186(7) 0.0278(7) -0.0034(6) -0.0027(6) 0.0005(5)
C17 0.023(2) 0.027(3) 0.029(3) -0.008(2) 0.008(2) -0.009(2)
C18 0.023(2) 0.030(3) 0.023(3) -0.008(2) 0.002(2) -0.005(2)
C17' 0.019(2) 0.030(4) 0.036(4) -0.007(3) 0.006(2) -0.005(2)
C18' 0.024(2) 0.028(4) 0.029(4) -0.010(2) 0.002(3) 0.003(2)
C19 0.0236(7) 0.0265(7) 0.0241(7) 0.0021(6) -0.0006(6) 0.0019(6)
C20 0.0296(8) 0.0334(9) 0.0329(8) 0.0067(7) -0.0034(7) 0.0029(7)
C21 0.0411(10) 0.0357(9) 0.0287(8) -0.0048(7) -0.0082(7) 0.0036(7)
C22 0.0227(8) 0.0487(11) 0.0338(9) 0.0092(7) -0.0015(6) -0.0011(7)
C23 0.0262(7) 0.0189(7) 0.0257(7) 0.0022(5) -0.0007(6) -0.0008(5)
C24 0.0332(8) 0.0216(7) 0.0331(8) -0.0002(6) 0.0032(7) 0.0019(6)
C25 0.0382(9) 0.0286(8) 0.0294(8) 0.0057(6) 0.0040(7) -0.0012(7)
C26 0.0345(9) 0.0200(7) 0.0382(9) 0.0037(6) -0.0052(7) -0.0053(6)

loop_
_atom_type_symbol
_atom_type_description
_atom_type_scat_dispersion_real
_atom_type_scat_dispersion_imag
_atom_type_scat_source
C C 0.0033 0.0016 'International Tables Vol C Tables 4.2.6.8 and 6.1.1.4'
H H 0.0000 0.0000 'International Tables Vol C Tables 4.2.6.8 and 6.1.1.4'
N N 0.0061 0.0033 'International Tables Vol C Tables 4.2.6.8 and 6.1.1.4'

loop_
_geom_angle_atom_site_label_1
_geom_angle_atom_site_label_2
_geom_angle_atom_site_label_3
_geom_angle
_geom_angle_site_symmetry_1
_geom_angle_site_symmetry_3
C1 N1 C12 108.25(11) . .
C1 N1 C13 125.33(12) . .
C12 N1 C13 124.50(12) . .
N1 C1 C2 129.68(13) . .
N1 C1 C6 108.98(12) . .
C2 C1 C6 121.33(14) . .
C3 C2 C1 117.88(13) . .
C3 C2 H2A 121.1 . .
C1 C2 H2A 121.1 . .
C2 C3 C4 122.86(14) . .
C2 C3 H3A 118.6 . .
C4 C3 H3A 118.6 . .
C5 C4 C3 117.97(14) . .
C5 C4 C19 119.66(13) . .
C3 C4 C19 122.35(13) . .
C6 C5 C4 120.61(13) . .
C6 C5 H5A 119.7 . .
C4 C5 H5A 119.7 . .
C5 C6 C1 119.35(13) . .
C5 C6 C7 133.79(13) . .
C1 C6 C7 106.86(13) . .
C8 C7 C12 119.60(13) . .
C8 C7 C6 133.92(13) . .
C12 C7 C6 106.46(12) . .
C9 C8 C7 120.42(13) . .
C9 C8 H8A 119.8 . .
C7 C8 H8A 119.8 . .
C8 C9 C10 118.11(13) . .
C8 C9 C23 122.85(13) . .
C10 C9 C23 118.99(13) . .
C11 C10 C9 122.96(14) . .
C11 C10 H10A 118.5 . .
C9 C10 H10A 118.5 . .
C10 C11 C12 117.37(13) . .
C10 C11 H11A 121.3 . .
C12 C11 H11A 121.3 . .
C11 C12 N1 129.07(13) . .
C11 C12 C7 121.52(13) . .
N1 C12 C7 109.39(12) . .
C14 C13 C18' 113.4(7) . .
C14 C13 N1 120.9(6) . .
C18' C13 N1 122.9(4) . .
C14 C13 C18 119.9(7) . .
C18' C13 C18 20.1(3) . .
N1 C13 C18 119.2(3) . .
C14 C13 C14' 12.3(9) . .
C18' C13 C14' 119.3(7) . .
N1 C13 C14' 117.4(6) . .
C18 C13 C14' 121.3(6) . .
C13 C14 C15 121.8(10) . .
C13 C14 H14A 119.1 . .
C15 C14 H14A 119.1 . .
C16 C15 C14 122.0(11) . .
C16 C15 H15A 119.0 . .
C14 C15 H15A 119.0 . .
C15' C14' C13 118.6(11) . .
C15' C14' H14B 120.7 . .
C13 C14' H14B 120.7 . .
C14' C15' C16 121.0(12) . .
C14' C15' H15B 119.5 . .
C16 C15' H15B 119.5 . .
C15 C16 C17' 112.3(7) . .
C15 C16 C17 118.6(7) . .
C17' C16 C17 20.7(3) . .
C15 C16 C16 121.5(7) . 3
C17' C16 C16 123.8(4) . 3
C17 C16 C16 119.7(3) . 3
C15 C16 C15' 10.2(11) . .
C17' C16 C15' 115.5(8) . .
C17 C16 C15' 117.8(7) . .
C16 C16 C15' 120.3(7) 3 .
C18 C17 C16 119.5(6) . .
C18 C17 H17A 120.2 . .
C16 C17 H17A 120.2 . .
C17 C18 C13 118.1(6) . .
C17 C18 H18A 120.9 . .
C13 C18 H18A 120.9 . .
C16 C17' C18' 123.1(7) . .
C16 C17' H17B 118.4 . .
C18' C17' H17B 118.4 . .
C13 C18' C17' 121.4(7) . .
C13 C18' H18B 119.3 . .
C17' C18' H18B 119.3 . .
C4 C19 C20 112.64(13) . .
C4 C19 C22 108.64(13) . .
C20 C19 C22 108.29(13) . .
C4 C19 C21 110.11(13) . .
C20 C19 C21 108.02(14) . .
C22 C19 C21 109.07(14) . .
C19 C20 H20A 109.5 . .
C19 C20 H20B 109.5 . .
H20A C20 H20B 109.5 . .
C19 C20 H20C 109.5 . .
H20A C20 H20C 109.5 . .
H20B C20 H20C 109.5 . .
C19 C21 H21A 109.5 . .
C19 C21 H21B 109.5 . .
H21A C21 H21B 109.5 . .
C19 C21 H21C 109.5 . .
H21A C21 H21C 109.5 . .
H21B C21 H21C 109.5 . .
C19 C22 H22A 109.5 . .
C19 C22 H22B 109.5 . .
H22A C22 H22B 109.5 . .
C19 C22 H22C 109.5 . .
H22A C22 H22C 109.5 . .
H22B C22 H22C 109.5 . .
C26 C23 C24 108.49(13) . .
C26 C23 C25 107.63(13) . .
C24 C23 C25 109.56(13) . .
C26 C23 C9 112.34(12) . .
C24 C23 C9 108.66(12) . .
C25 C23 C9 110.11(12) . .
C23 C24 H24A 109.5 . .
C23 C24 H24B 109.5 . .
H24A C24 H24B 109.5 . .
C23 C24 H24C 109.5 . .
H24A C24 H24C 109.5 . .
H24B C24 H24C 109.5 . .
C23 C25 H25A 109.5 . .
C23 C25 H25B 109.5 . .
H25A C25 H25B 109.5 . .
C23 C25 H25C 109.5 . .
H25A C25 H25C 109.5 . .
H25B C25 H25C 109.5 . .
C23 C26 H26A 109.5 . .
C23 C26 H26B 109.5 . .
H26A C26 H26B 109.5 . .
C23 C26 H26C 109.5 . .
H26A C26 H26C 109.5 . .
H26B C26 H26C 109.5 . .

loop_
_geom_bond_atom_site_label_1
_geom_bond_atom_site_label_2
_geom_bond_distance
_geom_bond_site_symmetry_2
N1 C1 1.3827(19) .
N1 C12 1.392(2) .
N1 C13 1.4229(18) .
C1 C2 1.384(2) .
C1 C6 1.407(2) .
C2 C3 1.380(2) .
C2 H2A 0.9500 .
C3 C4 1.405(2) .
C3 H3A 0.9500 .
C4 C5 1.393(2) .
C4 C19 1.523(2) .
C5 C6 1.390(2) .
C5 H5A 0.9500 .
C6 C7 1.444(2) .
C7 C8 1.396(2) .
C7 C12 1.398(2) .
C8 C9 1.382(2) .
C8 H8A 0.9500 .
C9 C10 1.409(2) .
C9 C23 1.529(2) .
C10 C11 1.382(2) .
C10 H10A 0.9500 .
C11 C12 1.386(2) .
C11 H11A 0.9500 .
C13 C14 1.272(13) .
C13 C18' 1.334(9) .
C13 C18 1.431(8) .
C13 C14' 1.464(12) .
C14 C15 1.45(2) .
C14 H14A 0.9500 .
C15 C16 1.266(14) .
C15 H15A 0.9500 .
C14' C15' 1.31(2) .
C14' H14B 0.9500 .
C15' C16 1.503(14) .
C15' H15B 0.9500 .
C16 C17' 1.338(9) .
C16 C17 1.451(8) .
C16 C16 1.484(3) 3
C17 C18 1.397(10) .
C17 H17A 0.9500 .
C18 H18A 0.9500 .
C17' C18' 1.360(13) .
C17' H17B 0.9500 .
C18' H18B 0.9500 .
C19 C20 1.529(2) .
C19 C22 1.530(2) .
C19 C21 1.531(2) .
C20 H20A 0.9800 .
C20 H20B 0.9800 .
C20 H20C 0.9800 .
C21 H21A 0.9800 .
C21 H21B 0.9800 .
C21 H21C 0.9800 .
C22 H22A 0.9800 .
C22 H22B 0.9800 .
C22 H22C 0.9800 .
C23 C26 1.524(2) .
C23 C24 1.528(2) .
C23 C25 1.529(2) .
C24 H24A 0.9800 .
C24 H24B 0.9800 .
C24 H24C 0.9800 .
C25 H25A 0.9800 .
C25 H25B 0.9800 .
C25 H25C 0.9800 .
C26 H26A 0.9800 .
C26 H26B 0.9800 .
C26 H26C 0.9800 .
